data_4135129
loop_
_publ_author_name
'Andres, R\'emi'
'Wang, Qian'
'Zhu, Jieping'

_publ_section_title
;
 Asymmetric Total Synthesis of (-)-Arborisidine and
 (-)-19-epi-Arborisidine Enabled by a Catalytic Enantioselective
 Pictet-Spengler Reaction.
;
_journal_name_full 'Journal of the American Chemical Society'
_journal_paper_doi 10.1021/jacs.0c05804
_journal_year 2020
_chemical_absolute_configuration rmad
_chemical_formula_moiety 'C15 H18 N2 O'
_chemical_formula_sum 'C15 H18 N2 O'
_chemical_formula_weight 242.31
_space_group_crystal_system monoclinic
_space_group_IT_number 4
_space_group_name_Hall 'P 2yb'
_space_group_name_H-M_alt 'P 1 21 1'
_atom_sites_solution_hydrogens difmap
_atom_sites_solution_primary dual
_atom_sites_solution_secondary difmap
_audit_creation_date 2020-03-10
_audit_creation_method
;
Olex2 1.3-alpha
(compiled 2019.10.11 svn.r3662 for OlexSys, GUI svn.r5962)
;
_cell_angle_alpha 90
_cell_angle_beta 107.116(3)
_cell_angle_gamma 90
_cell_formula_units_Z 2
_cell_length_a 7.28461(18)
_cell_length_b 8.30644(17)
_cell_length_c 11.2310(3)
_cell_measurement_reflns_used 6915
_cell_measurement_temperature 140.00(10)
_cell_measurement_theta_max 72.4800
_cell_measurement_theta_min 4.0640
_cell_volume 649.48(3)
_computing_cell_refinement 'CrysAlisPro 1.171.40.71a (Rigaku OD, 2020)'
_computing_data_collection 'CrysAlisPro 1.171.40.71a (Rigaku OD, 2020)'
_computing_data_reduction 'CrysAlisPro 1.171.40.71a (Rigaku OD, 2020)'
_computing_molecular_graphics 'Olex2 1.3-alpha (Dolomanov et al., 2009)'
_computing_publication_material 'Olex2 1.3-alpha (Dolomanov et al., 2009)'
_computing_structure_refinement 'ShelXL 2018/3 (Sheldrick, 2015)'
_computing_structure_solution 'ShelXT 2018/2 (Sheldrick, 2015)'
_diffrn_ambient_environment N~2~
_diffrn_ambient_temperature 140.00(10)
_diffrn_detector 'CCD plate'
_diffrn_detector_area_resol_mean 10.2665
_diffrn_detector_type Atlas
_diffrn_measured_fraction_theta_full 1.000
_diffrn_measured_fraction_theta_max 0.992
_diffrn_measurement_details
;
List of Runs (angles in degrees, time in seconds):

  # Type    Start    End  Width  t~exp~   \w     \q     \k     \f   Frames
--------------------------------------------------------------------------
  1  \w     -4.00  21.00   1.00    1.00    --   34.00  91.00-117.25   25
  2  \w   -116.00 -80.00   1.00    1.00    --  -43.01 -37.00  30.00   36
  3  \w    -53.00 -19.00   1.00    1.00    --  -43.01 -37.00 150.00   34
  4  \w    -75.00 -21.00   1.00    1.00    --  -43.01 -37.00  30.00   54
  5  \w    -86.00  -7.00   1.00    1.00    --  -43.01 125.00   0.00   79
  6  \w      7.00  76.00   1.00    1.00    --   43.01 -99.00-120.00   69
  7  \w     12.00  38.00   1.00    1.00    --   46.00  81.00  63.67   26
  8  \w     13.00  41.00   1.00    1.00    --   46.00  80.00 -82.56   28
  9  \w     13.00  38.00   1.00    1.00    --   46.00  79.00 151.04   25
 10  \w     16.00  41.00   1.00    1.00    --   50.00  81.00 -24.83   25
 11  \w     16.00  42.00   1.00    1.00    --   50.00  81.00  32.67   26
 12  \w     23.00  54.00   1.00    1.00    --   54.00  71.00-176.99   31
 13  \w     27.00  65.00   1.00    1.00    --   58.00  74.00  68.08   38
 14  \w     29.00  74.00   1.00    1.00    --   58.00  73.00-104.27   45
 15  \w     81.00 133.00   1.00    1.00    --   58.00  73.00-104.27   52
 16  \w     90.00 115.00   1.00    1.00    --   58.00  74.00  68.08   25
 17  \w     32.00  60.00   1.00    1.00    --   62.00  72.00-142.03   28
 18  \w     36.00  67.00   1.00    1.00    --   66.00  67.00 123.50   31
 19  \w     79.00 138.00   1.00    1.00    --   66.00  67.00 123.50   59
 20  \w     94.00 135.00   1.00    1.00    --   70.00  74.00 -33.07   41
 21  \w     38.00  68.00   1.00    1.00    --   70.00  74.00 -33.07   30
 22  \w     44.00  81.00   1.00    4.00    --   74.00  73.00 149.67   37
 23  \w    106.00 143.00   1.00    4.00    --   78.00  68.00 -72.56   37
 24  \w     48.00  74.00   1.00    4.00    --   78.00  68.00 -72.56   26
 25  \w     52.00  90.00   1.00    4.00    --   78.00  55.00-109.92   38
 26  \w     52.00  93.00   1.00    4.00    --   82.00  68.00  34.34   41
 27  \w     58.00  85.00   1.00    4.00    --   86.00  62.00 -52.06   27
 28  \w     59.00  86.00   1.00    4.00    --   90.00  70.00 -18.48   27
 29  \w     66.00  99.00   1.00    4.00    --   94.00  57.00 157.48   33
 30  \w    125.00 157.00   1.00    4.00    --   94.00  57.00 157.48   32
 31  \w    105.00 160.00   1.00    4.00    --  103.80 111.00-150.00   55
 32  \w    108.00 178.00   1.00    4.00    --  103.80  77.00  30.00   70
 33  \w     21.00  90.00   1.00    4.00    --  103.80 -94.00-180.00   69
 34  \w     81.00 176.00   1.00    4.00    --  103.80  45.00 -30.00   95
 35  \w    148.00 176.00   1.00    4.00    --  103.80 111.00  90.00   28
 36  \w     22.00 103.00   1.00    4.00    --  103.80 -94.00  30.00   81
 37  \w     77.00 168.00   1.00    4.00    --  103.80  61.00 -90.00   91
 38  \w     75.00 136.00   1.00    4.00    --  103.80  61.00  30.00   61
 39  \w     76.00 143.00   1.00    4.00    --  103.80  61.00  90.00   67
 40  \w     75.00 148.00   1.00    4.00    --  103.80  61.00-150.00   73
 41  \w     37.00 106.00   1.00    4.00    --  103.80-111.00 150.00   69
 42  \w     75.00 172.00   1.00    4.00    --  103.80  61.00 120.00   97
 43  \w     76.00 107.00   1.00    4.00    --  103.80-111.00 -30.00   31
 44  \w     75.00 118.00   1.00    4.00    --  103.80  61.00-120.00   43
 45  \w     28.00  71.00   1.00    4.00    --  103.80-111.00 -30.00   43
 46  \w    133.00 176.00   1.00    4.00    --  103.80  61.00-180.00   43
 47  \w     75.00 110.00   1.00    4.00    --  103.80  61.00-180.00   35
 48  \w     76.00 101.00   1.00    4.00    --  103.80  60.00-160.35   25
 49  \w     78.00 119.00   1.00    4.00    --  103.80  61.00   0.00   41
 50  \w    135.00 161.00   1.00    4.00    --  103.80  61.00   0.00   26
 51  \w     77.00 102.00   1.00    4.00    --  103.80  61.00  60.00   25
 52  \w     30.00  97.00   1.00    4.00    --  103.80 -94.00-120.00   67
;
_diffrn_measurement_device 'four-circle diffractometer'
_diffrn_measurement_device_type 'SuperNova, Dual, Cu at home/near, Atlas'
_diffrn_measurement_method '\w scans'
_diffrn_orient_matrix_type 'CrysAlisPro convention (1999,Acta A55,543-557)'
_diffrn_orient_matrix_UB_11 0.0071040000
_diffrn_orient_matrix_UB_12 -0.1479363000
_diffrn_orient_matrix_UB_13 0.0839145000
_diffrn_orient_matrix_UB_21 -0.1807660000
_diffrn_orient_matrix_UB_22 0.0604458000
_diffrn_orient_matrix_UB_23 0.0307567000
_diffrn_orient_matrix_UB_31 -0.1274865000
_diffrn_orient_matrix_UB_32 -0.0940563000
_diffrn_orient_matrix_UB_33 -0.1123241000
_diffrn_radiation_monochromator mirror
_diffrn_radiation_probe x-ray
_diffrn_radiation_type 'Cu K\a'
_diffrn_radiation_wavelength 1.54184
_diffrn_reflns_av_R_equivalents 0.0149
_diffrn_reflns_av_unetI/netI 0.0098
_diffrn_reflns_Laue_measured_fraction_full 1.000
_diffrn_reflns_Laue_measured_fraction_max 0.992
_diffrn_reflns_limit_h_max 9
_diffrn_reflns_limit_h_min -9
_diffrn_reflns_limit_k_max 10
_diffrn_reflns_limit_k_min -10
_diffrn_reflns_limit_l_max 13
_diffrn_reflns_limit_l_min -13
_diffrn_reflns_number 9811
_diffrn_reflns_point_group_measured_fraction_full 0.999
_diffrn_reflns_point_group_measured_fraction_max 0.979
_diffrn_reflns_theta_full 67.684
_diffrn_reflns_theta_max 72.634
_diffrn_reflns_theta_min 4.119
_diffrn_source 'micro-focus sealed X-ray tube'
_diffrn_source_type 'SuperNova (Cu) X-ray Source'
_exptl_absorpt_coefficient_mu 0.619
_exptl_absorpt_correction_T_max 1.000
_exptl_absorpt_correction_T_min 0.196
_exptl_absorpt_correction_type gaussian
_exptl_absorpt_process_details
;
 CrysAlisPro 1.171.40.71a (Rigaku Oxford Diffraction, 2020)
 Numerical absorption correction based on Gaussian integration over
 a multifaceted crystal model.
 Empirical absorption correction using spherical harmonics
 as implemented in SCALE3 ABSPACK scaling algorithm
;
_exptl_crystal_colour 'clear colourless'
_exptl_crystal_density_diffrn 1.239
_exptl_crystal_description plate
_exptl_crystal_F_000 260
_exptl_crystal_size_max 0.786
_exptl_crystal_size_mid 0.369
_exptl_crystal_size_min 0.115
_refine_diff_density_max 0.208
_refine_diff_density_min -0.118
_refine_diff_density_rms 0.025
_refine_ls_abs_structure_details
;
 Flack x determined using 1144 quotients [(I+)-(I-)]/[(I+)+(I-)]
 (Parsons, Flack and Wagner, Acta Cryst. B69 (2013) 249-259).
;
_refine_ls_abs_structure_Flack 0.12(5)
_refine_ls_extinction_coef 0.0137(14)
_refine_ls_extinction_expression Fc^*^=kFc[1+0.001xFc^2^\l^3^/sin(2\q)]^-1/4^
_refine_ls_extinction_method 'SHELXL-2018/3 (Sheldrick 2018)'
_refine_ls_goodness_of_fit_ref 1.057
_refine_ls_hydrogen_treatment refall
_refine_ls_matrix_type full
_refine_ls_number_parameters 236
_refine_ls_number_reflns 2532
_refine_ls_number_restraints 1
_refine_ls_restrained_S_all 1.056
_refine_ls_R_factor_all 0.0239
_refine_ls_R_factor_gt 0.0239
_refine_ls_shift/su_max 0.000
_refine_ls_shift/su_mean 0.000
_refine_ls_structure_factor_coef Fsqd
_refine_ls_weighting_details 'w=1/[\s^2^(Fo^2^)+(0.0366P)^2^+0.0783P] where P=(Fo^2^+2Fc^2^)/3'
_refine_ls_weighting_scheme calc
_refine_ls_wR_factor_gt 0.0623
_refine_ls_wR_factor_ref 0.0624
_reflns_Friedel_coverage 0.841
_reflns_Friedel_fraction_full 0.997
_reflns_Friedel_fraction_max 0.964
_reflns_number_gt 2521
_reflns_number_total 2532
_reflns_threshold_expression 'I > 2\s(I)'
_cod_data_source_file ja0c05804_si_003.cif
_cod_data_source_block randres-6rat89-15
_cod_depositor_comments
;
The following automatic conversions were performed:

data item '_exptl_absorpt_correction_type' value 'Gaussian' was
changed to 'gaussian' in accordance with the
/home/data/users/saulius/crontab/automatic-downloads/rss-feeds/ACS/lib/dictionaries/cif_core.dic
dictionary named 'cif_core.dic' version 2.4.2 last updated on
2011-04-26.

Automatic conversion script
Id: cif_fix_values 7556 2019-12-06 15:28:31Z antanas 
;
_cod_database_code 4135129
_shelx_shelxl_version_number 2018/3
_audit_contact_author 'Farzaneh Fadaei Tirani'
_chemical_oxdiff_formula 'C15 H18 N2 O'
_shelx_space_group_comment
;
The symmetry employed for this shelxl refinement is uniquely defined
by the following loop, which should always be used as a source of
symmetry information in preference to the above space-group names.
They are only intended as comments.
;
_shelx_estimated_absorpt_t_max 0.932
_shelx_estimated_absorpt_t_min 0.642
_reflns_odcompleteness_completeness 100.00
_reflns_odcompleteness_iscentric 1
_reflns_odcompleteness_theta 66.97
_olex2_refinement_description
;
;
_olex2_date_sample_data_collection 2020-03-09
_olex2_submission_special_instructions 'No special instructions were received'
_oxdiff_exptl_absorpt_empirical_details
;
Empirical correction (ABSPACK) includes:
- Absorption correction using spherical harmonics
- Frame scaling
- B-factor correction
;
_oxdiff_exptl_absorpt_empirical_full_max 2.040
_oxdiff_exptl_absorpt_empirical_full_min 0.576

loop_
_space_group_symop_operation_xyz
'x, y, z'
'-x, y+1/2, -z'

loop_
_atom_site_label
_atom_site_type_symbol
_atom_site_fract_x
_atom_site_fract_y
_atom_site_fract_z
_atom_site_U_iso_or_equiv
_atom_site_adp_type
_atom_site_occupancy
_atom_site_site_symmetry_order
_atom_site_calc_flag
_atom_site_refinement_flags_posn
_atom_site_refinement_flags_adp
_atom_site_refinement_flags_occupancy
_atom_site_disorder_assembly
_atom_site_disorder_group
O1 O 0.61237(16) 0.50728(17) 0.57987(11) 0.0384(3) Uani 1 1 d . . . . .
N1 N 0.2319(2) 0.28458(16) 0.53520(13) 0.0286(3) Uani 1 1 d . . . . .
H1 H 0.288(3) 0.248(3) 0.4776(19) 0.033(5) Uiso 1 1 d . . . . .
N2 N 0.16166(19) 0.68493(16) 0.67189(12) 0.0271(3) Uani 1 1 d . . . . .
H2 H 0.069(3) 0.738(3) 0.618(2) 0.041(6) Uiso 1 1 d . . . . .
C1 C 0.1658(2) 0.51258(18) 0.64241(13) 0.0235(3) Uani 1 1 d . . . . .
H1A H 0.035(3) 0.468(2) 0.6163(16) 0.024(4) Uiso 1 1 d . . . . .
C2 C 0.2923(2) 0.44061(17) 0.76599(13) 0.0235(3) Uani 1 1 d . . . . .
C3 C 0.2532(2) 0.25958(19) 0.76197(15) 0.0280(3) Uani 1 1 d . . . . .
H3A H 0.117(3) 0.244(2) 0.7552(18) 0.030(5) Uiso 1 1 d . . . . .
H3B H 0.327(3) 0.204(3) 0.838(2) 0.036(5) Uiso 1 1 d . . . . .
C4 C 0.3042(2) 0.1864(2) 0.65012(15) 0.0299(3) Uani 1 1 d . . . . .
H4A H 0.446(3) 0.170(3) 0.6732(17) 0.030(5) Uiso 1 1 d . . . . .
H4B H 0.246(3) 0.080(3) 0.6309(19) 0.038(5) Uiso 1 1 d . . . . .
C5 C 0.2709(2) 0.46090(19) 0.55018(14) 0.0262(3) Uani 1 1 d . . . . .
C6 C 0.4821(2) 0.48504(18) 0.62441(14) 0.0267(3) Uani 1 1 d . . . . .
C7 C 0.5029(2) 0.47236(19) 0.76251(14) 0.0256(3) Uani 1 1 d . . . . .
H7 H 0.583(3) 0.381(3) 0.7965(19) 0.031(5) Uiso 1 1 d . . . . .
C8 C 0.2159(3) 0.5427(2) 0.42448(15) 0.0339(4) Uani 1 1 d . . . . .
H8A H 0.077(3) 0.520(3) 0.382(2) 0.043(5) Uiso 1 1 d . . . . .
H8B H 0.239(3) 0.669(3) 0.435(2) 0.045(6) Uiso 1 1 d . . . . .
H8C H 0.291(3) 0.489(3) 0.370(2) 0.045(6) Uiso 1 1 d . . . . .
C9 C 0.6083(2) 0.6197(2) 0.83181(17) 0.0344(4) Uani 1 1 d . . . . .
H9A H 0.532(3) 0.717(3) 0.801(2) 0.040(6) Uiso 1 1 d . . . . .
H9B H 0.629(3) 0.611(3) 0.923(2) 0.042(6) Uiso 1 1 d . . . . .
H9C H 0.735(3) 0.622(3) 0.819(2) 0.046(6) Uiso 1 1 d . . . . .
C10 C 0.2363(2) 0.54488(18) 0.85857(14) 0.0250(3) Uani 1 1 d . . . . .
C11 C 0.1629(2) 0.6888(2) 0.79780(14) 0.0258(3) Uani 1 1 d . . . . .
C12 C 0.1103(2) 0.8138(2) 0.86319(16) 0.0311(4) Uani 1 1 d . . . . .
H12 H 0.061(3) 0.914(3) 0.8213(18) 0.029(5) Uiso 1 1 d . . . . .
C13 C 0.1277(2) 0.7900(2) 0.98886(16) 0.0327(4) Uani 1 1 d . . . . .
H13 H 0.089(3) 0.872(3) 1.0329(19) 0.036(5) Uiso 1 1 d . . . . .
C14 C 0.1982(2) 0.6473(2) 1.04863(14) 0.0325(4) Uani 1 1 d . . . . .
H14 H 0.209(3) 0.630(3) 1.1390(17) 0.031(5) Uiso 1 1 d . . . . .
C15 C 0.2562(2) 0.5238(2) 0.98362(14) 0.0299(3) Uani 1 1 d . . . . .
H15 H 0.307(3) 0.422(3) 1.0255(19) 0.031(5) Uiso 1 1 d . . . . .

loop_
_atom_site_aniso_label
_atom_site_aniso_U_11
_atom_site_aniso_U_22
_atom_site_aniso_U_33
_atom_site_aniso_U_23
_atom_site_aniso_U_13
_atom_site_aniso_U_12
O1 0.0300(6) 0.0474(8) 0.0400(6) 0.0054(6) 0.0139(5) -0.0042(5)
N1 0.0290(7) 0.0290(7) 0.0276(6) -0.0060(5) 0.0081(5) -0.0010(5)
N2 0.0300(7) 0.0239(6) 0.0242(7) 0.0005(5) 0.0029(5) 0.0040(5)
C1 0.0227(7) 0.0232(7) 0.0226(7) -0.0016(6) 0.0035(5) -0.0005(6)
C2 0.0249(7) 0.0209(7) 0.0231(7) 0.0002(6) 0.0045(5) -0.0017(5)
C3 0.0324(8) 0.0216(7) 0.0302(8) 0.0007(6) 0.0093(6) -0.0029(6)
C4 0.0318(8) 0.0232(7) 0.0340(8) -0.0027(6) 0.0089(6) -0.0021(7)
C5 0.0251(7) 0.0275(8) 0.0245(7) -0.0002(6) 0.0051(6) -0.0005(6)
C6 0.0266(7) 0.0235(7) 0.0292(8) 0.0021(6) 0.0070(6) -0.0014(6)
C7 0.0233(7) 0.0244(7) 0.0268(7) 0.0011(6) 0.0035(6) 0.0000(6)
C8 0.0350(8) 0.0409(10) 0.0237(7) 0.0021(7) 0.0054(6) 0.0028(7)
C9 0.0284(8) 0.0324(9) 0.0380(9) -0.0049(7) 0.0031(7) -0.0070(7)
C10 0.0245(7) 0.0233(7) 0.0256(7) -0.0025(6) 0.0052(5) -0.0038(5)
C11 0.0230(7) 0.0270(7) 0.0251(7) -0.0026(6) 0.0033(6) -0.0020(6)
C12 0.0284(8) 0.0283(8) 0.0320(8) -0.0050(6) 0.0015(7) 0.0024(6)
C13 0.0274(8) 0.0363(9) 0.0324(8) -0.0126(7) 0.0057(6) -0.0017(7)
C14 0.0337(8) 0.0379(9) 0.0252(7) -0.0052(7) 0.0075(6) -0.0085(7)
C15 0.0337(8) 0.0288(8) 0.0255(7) 0.0003(6) 0.0062(6) -0.0054(7)

loop_
_atom_type_symbol
_atom_type_description
_atom_type_scat_dispersion_real
_atom_type_scat_dispersion_imag
_atom_type_scat_source
C C 0.0181 0.0091 'International Tables Vol C Tables 4.2.6.8 and 6.1.1.4'
H H 0.0000 0.0000 'International Tables Vol C Tables 4.2.6.8 and 6.1.1.4'
N N 0.0311 0.0180 'International Tables Vol C Tables 4.2.6.8 and 6.1.1.4'
O O 0.0492 0.0322 'International Tables Vol C Tables 4.2.6.8 and 6.1.1.4'

loop_
_exptl_crystal_face_index_h
_exptl_crystal_face_index_k
_exptl_crystal_face_index_l
_exptl_crystal_face_perp_dist
1 0 0 0.0577
0 0 -1 0.2616
0 -1 -1 0.3432
0 1 1 0.3262
0 -1 1 0.1711
0 1 -1 0.1711
-1 0 0 0.0577
0 1 0 0.2749

loop_
_geom_angle_atom_site_label_1
_geom_angle_atom_site_label_2
_geom_angle_atom_site_label_3
_geom_angle
_geom_angle_site_symmetry_1
_geom_angle_site_symmetry_3
_geom_angle_publ_flag
C4 N1 H1 108.3(13) . . ?
C4 N1 C5 115.70(12) . . ?
C5 N1 H1 107.4(14) . . ?
C1 N2 H2 113.5(15) . . ?
C11 N2 H2 116.6(14) . . ?
C11 N2 C1 104.66(12) . . ?
N2 C1 H1A 110.4(12) . . ?
N2 C1 C2 102.77(11) . . ?
N2 C1 C5 118.43(12) . . ?
C2 C1 H1A 113.2(11) . . ?
C5 C1 H1A 109.2(11) . . ?
C5 C1 C2 102.52(11) . . ?
C1 C2 C7 103.99(12) . . ?
C3 C2 C1 107.34(12) . . ?
C3 C2 C7 109.86(13) . . ?
C10 C2 C1 100.82(12) . . ?
C10 C2 C3 120.16(13) . . ?
C10 C2 C7 112.83(12) . . ?
C2 C3 H3A 107.8(12) . . ?
C2 C3 H3B 112.7(13) . . ?
C2 C3 C4 109.00(12) . . ?
H3A C3 H3B 106.7(17) . . ?
C4 C3 H3A 111.6(12) . . ?
C4 C3 H3B 109.1(12) . . ?
N1 C4 C3 112.60(13) . . ?
N1 C4 H4A 112.0(11) . . ?
N1 C4 H4B 106.5(12) . . ?
C3 C4 H4A 108.7(11) . . ?
C3 C4 H4B 110.2(12) . . ?
H4A C4 H4B 106.6(17) . . ?
N1 C5 C1 103.71(12) . . ?
N1 C5 C6 108.49(13) . . ?
N1 C5 C8 110.31(13) . . ?
C1 C5 C6 102.63(12) . . ?
C8 C5 C1 117.49(13) . . ?
C8 C5 C6 113.39(13) . . ?
O1 C6 C5 125.40(14) . . ?
O1 C6 C7 125.37(14) . . ?
C7 C6 C5 109.22(12) . . ?
C2 C7 H7 109.9(12) . . ?
C6 C7 C2 103.48(11) . . ?
C6 C7 H7 109.1(12) . . ?
C6 C7 C9 110.40(13) . . ?
C9 C7 C2 118.04(13) . . ?
C9 C7 H7 105.8(13) . . ?
C5 C8 H8A 107.9(13) . . ?
C5 C8 H8B 110.6(12) . . ?
C5 C8 H8C 108.6(13) . . ?
H8A C8 H8B 110.2(19) . . ?
H8A C8 H8C 106.3(18) . . ?
H8B C8 H8C 113.1(19) . . ?
C7 C9 H9A 109.3(13) . . ?
C7 C9 H9B 111.6(14) . . ?
C7 C9 H9C 107.3(15) . . ?
H9A C9 H9B 108.9(18) . . ?
H9A C9 H9C 113(2) . . ?
H9B C9 H9C 106.6(17) . . ?
C11 C10 C2 107.31(12) . . ?
C15 C10 C2 131.59(15) . . ?
C15 C10 C11 120.98(14) . . ?
C10 C11 N2 110.93(13) . . ?
C12 C11 N2 128.69(16) . . ?
C12 C11 C10 120.33(14) . . ?
C11 C12 H12 120.3(11) . . ?
C11 C12 C13 118.16(16) . . ?
C13 C12 H12 121.5(11) . . ?
C12 C13 H13 118.9(13) . . ?
C14 C13 C12 121.55(15) . . ?
C14 C13 H13 119.5(13) . . ?
C13 C14 H14 121.5(13) . . ?
C13 C14 C15 120.15(14) . . ?
C15 C14 H14 118.3(13) . . ?
C10 C15 C14 118.79(16) . . ?
C10 C15 H15 120.5(12) . . ?
C14 C15 H15 120.7(12) . . ?

loop_
_geom_bond_atom_site_label_1
_geom_bond_atom_site_label_2
_geom_bond_distance
_geom_bond_site_symmetry_2
_geom_bond_publ_flag
O1 C6 1.2102(19) . ?
N1 H1 0.91(2) . ?
N1 C4 1.486(2) . ?
N1 C5 1.492(2) . ?
N2 H2 0.88(2) . ?
N2 C1 1.472(2) . ?
N2 C11 1.4119(19) . ?
C1 H1A 0.981(19) . ?
C1 C2 1.543(2) . ?
C1 C5 1.520(2) . ?
C2 C3 1.529(2) . ?
C2 C7 1.568(2) . ?
C2 C10 1.499(2) . ?
C3 H3A 0.98(2) . ?
C3 H3B 0.98(2) . ?
C3 C4 1.536(2) . ?
C4 H4A 0.996(19) . ?
C4 H4B 0.98(2) . ?
C5 C6 1.532(2) . ?
C5 C8 1.511(2) . ?
C6 C7 1.517(2) . ?
C7 H7 0.96(2) . ?
C7 C9 1.530(2) . ?
C8 H8A 1.00(2) . ?
C8 H8B 1.06(3) . ?
C8 H8C 1.03(2) . ?
C9 H9A 0.98(2) . ?
C9 H9B 0.99(2) . ?
C9 H9C 0.97(2) . ?
C10 C11 1.402(2) . ?
C10 C15 1.380(2) . ?
C11 C12 1.389(2) . ?
C12 H12 0.97(2) . ?
C12 C13 1.394(2) . ?
C13 H13 0.93(2) . ?
C13 C14 1.384(3) . ?
C14 H14 1.005(19) . ?
C14 C15 1.395(2) . ?
C15 H15 0.99(2) . ?

loop_
_geom_hbond_atom_site_label_D
_geom_hbond_atom_site_label_H
_geom_hbond_atom_site_label_A
_geom_hbond_distance_DH
_geom_hbond_distance_HA
_geom_hbond_distance_DA
_geom_hbond_angle_DHA
_geom_hbond_site_symmetry_A
_geom_hbond_publ_flag
N1 H1 O1 0.91(2) 2.28(2) 3.0207(19) 137.7(17) 2_646 yes
N2 H2 N1 0.88(2) 2.39(2) 3.2233(19) 159(2) 2_556 yes

loop_
_geom_torsion_atom_site_label_1
_geom_torsion_atom_site_label_2
_geom_torsion_atom_site_label_3
_geom_torsion_atom_site_label_4
_geom_torsion
_geom_torsion_site_symmetry_1
_geom_torsion_site_symmetry_2
_geom_torsion_site_symmetry_3
_geom_torsion_site_symmetry_4
_geom_torsion_publ_flag
O1 C6 C7 C2 -178.93(16) . . . . ?
O1 C6 C7 C9 53.8(2) . . . . ?
N1 C5 C6 O1 94.88(19) . . . . ?
N1 C5 C6 C7 -83.67(14) . . . . ?
N2 C1 C2 C3 161.27(12) . . . . ?
N2 C1 C2 C7 -82.33(13) . . . . ?
N2 C1 C2 C10 34.72(14) . . . . ?
N2 C1 C5 N1 -175.42(12) . . . . ?
N2 C1 C5 C6 71.68(16) . . . . ?
N2 C1 C5 C8 -53.44(19) . . . . ?
N2 C11 C12 C13 -178.72(15) . . . . ?
C1 N2 C11 C10 21.54(16) . . . . ?
C1 N2 C11 C12 -161.22(16) . . . . ?
C1 C2 C3 C4 59.69(16) . . . . ?
C1 C2 C7 C6 -24.79(14) . . . . ?
C1 C2 C7 C9 97.47(15) . . . . ?
C1 C2 C10 C11 -22.65(15) . . . . ?
C1 C2 C10 C15 161.46(16) . . . . ?
C1 C5 C6 O1 -155.78(16) . . . . ?
C1 C5 C6 C7 25.67(15) . . . . ?
C2 C1 C5 N1 72.38(13) . . . . ?
C2 C1 C5 C6 -40.52(14) . . . . ?
C2 C1 C5 C8 -165.63(14) . . . . ?
C2 C3 C4 N1 -44.38(17) . . . . ?
C2 C10 C11 N2 1.63(17) . . . . ?
C2 C10 C11 C12 -175.87(14) . . . . ?
C2 C10 C15 C14 176.75(15) . . . . ?
C3 C2 C7 C6 89.83(14) . . . . ?
C3 C2 C7 C9 -147.91(14) . . . . ?
C3 C2 C10 C11 -140.17(14) . . . . ?
C3 C2 C10 C15 43.9(2) . . . . ?
C4 N1 C5 C1 -61.39(16) . . . . ?
C4 N1 C5 C6 47.20(17) . . . . ?
C4 N1 C5 C8 171.96(13) . . . . ?
C5 N1 C4 C3 47.36(17) . . . . ?
C5 C1 C2 C3 -75.33(14) . . . . ?
C5 C1 C2 C7 41.06(14) . . . . ?
C5 C1 C2 C10 158.11(12) . . . . ?
C5 C6 C7 C2 -0.38(15) . . . . ?
C5 C6 C7 C9 -127.61(14) . . . . ?
C7 C2 C3 C4 -52.77(16) . . . . ?
C7 C2 C10 C11 87.69(15) . . . . ?
C7 C2 C10 C15 -88.2(2) . . . . ?
C8 C5 C6 O1 -28.0(2) . . . . ?
C8 C5 C6 C7 153.42(13) . . . . ?
C10 C2 C3 C4 173.83(13) . . . . ?
C10 C2 C7 C6 -133.14(13) . . . . ?
C10 C2 C7 C9 -10.88(19) . . . . ?
C10 C11 C12 C13 -1.7(2) . . . . ?
C11 N2 C1 C2 -34.84(14) . . . . ?
C11 N2 C1 C5 -146.89(13) . . . . ?
C11 C10 C15 C14 1.3(2) . . . . ?
C11 C12 C13 C14 1.0(2) . . . . ?
C12 C13 C14 C15 0.8(2) . . . . ?
C13 C14 C15 C10 -2.0(2) . . . . ?
C15 C10 C11 N2 178.05(14) . . . . ?
C15 C10 C11 C12 0.6(2) . . . . ?

loop_
_exptl_oxdiff_crystal_face_indexfrac_h
_exptl_oxdiff_crystal_face_indexfrac_k
_exptl_oxdiff_crystal_face_indexfrac_l
_exptl_oxdiff_crystal_face_x
_exptl_oxdiff_crystal_face_y
_exptl_oxdiff_crystal_face_z
1.0000 0.0000 0.0000 0.0071 -0.1808 -0.1275
0.0000 0.0000 -1.0000 -0.0839 -0.0308 0.1123
-0.0000 -1.0000 -1.0000 0.0640 -0.0912 0.2064
0.0000 1.0000 1.0000 -0.0640 0.0912 -0.2064
-0.0000 -1.0000 1.0000 0.2319 -0.0297 -0.0183
0.0000 1.0000 -1.0000 -0.2319 0.0297 0.0183
-1.0000 -0.0000 -0.0000 -0.0071 0.1808 0.1275
0.0002 0.9995 -0.0003 -0.1479 0.0604 -0.0940
